data_2006942
loop_
_publ_author_name
'Viladomat, Francesc'
'Codina, Carles'
'Bastida, Jaume'
'Solans, Xavier'
'Font-Bardia, Merc\`e'

_publ_section_title
;
 Ismine
;
_journal_issue 1
_journal_name_full 'Acta Crystallographica Section C'
_journal_page_first 81
_journal_page_last 82
_journal_paper_doi 10.1107/S0108270197012122
_journal_volume 54
_journal_year 1998
_chemical_formula_analytical 'C15 H15 N O3'
_chemical_formula_moiety 'C15 H15 N O3'
_chemical_formula_structural 'C15 H15 N O3'
_chemical_formula_sum 'C15 H15 N O3'
_chemical_formula_weight 257.28
_chemical_name_common Ismine
_chemical_name_systematic
;
 6-[2-(Methylamino)phenyl]-1,3-benzodioxole-5-methanol
;
_space_group_IT_number 2
_symmetry_cell_setting triclinic
_symmetry_space_group_name_Hall '-P 1'
_symmetry_space_group_name_H-M 'P -1'
_audit_creation_method shelxl
_cell_angle_alpha 102.06(3)
_cell_angle_beta 103.11(2)
_cell_angle_gamma 108.08(3)
_cell_formula_units_Z 4
_cell_length_a 10.232(3)
_cell_length_b 10.685(6)
_cell_length_c 13.321(3)
_cell_measurement_reflns_used 25
_cell_measurement_temperature 293(2)
_cell_measurement_theta_max 21
_cell_measurement_theta_min 12
_cell_volume 1285.5(10)
_computing_cell_refinement 'CAD4 Software'
_computing_data_collection 'CAD4 Software (Kretschmar, 1996)'
_computing_data_reduction 'CFEO (Solans, 1978)'
_computing_molecular_graphics 'ORTEP3.2/PC (Brueggermann & Schmid, 1990)'
_computing_publication_material 'PLATON (Spek, 1990)'
_computing_structure_refinement 'SHELXL93 (Sheldrick, 1993)'
_computing_structure_solution 'SHELXS86 (Sheldrick, 1990)'
_diffrn_ambient_temperature 293(2)
_diffrn_measurement_device 'ENRAF-NONIUS CAD4'
_diffrn_measurement_method \w-2\q
_diffrn_radiation_monochromator graphite
_diffrn_radiation_source 'fine-focus sealed tube'
_diffrn_radiation_type MoK\a
_diffrn_radiation_wavelength 0.71069
_diffrn_reflns_av_sigmaI/netI 0.0285
_diffrn_reflns_limit_h_max 13
_diffrn_reflns_limit_h_min -14
_diffrn_reflns_limit_k_max 14
_diffrn_reflns_limit_k_min -15
_diffrn_reflns_limit_l_max 18
_diffrn_reflns_limit_l_min 0
_diffrn_reflns_number 7561
_diffrn_reflns_theta_max 29.96
_diffrn_reflns_theta_min 1.65
_diffrn_standards_decay_% 0
_diffrn_standards_interval_time 120
_diffrn_standards_number 3
_exptl_absorpt_coefficient_mu 0.093
_exptl_absorpt_correction_type none
_exptl_crystal_colour colourless
_exptl_crystal_density_diffrn 1.329
_exptl_crystal_density_meas ?
_exptl_crystal_density_method none
_exptl_crystal_description prism
_exptl_crystal_F_000 544
_exptl_crystal_size_max 0.5
_exptl_crystal_size_mid 0.3
_exptl_crystal_size_min 0.3
_refine_diff_density_max 0.257
_refine_diff_density_min -0.224
_refine_ls_extinction_coef 0.017(3)
_refine_ls_extinction_method SHELXL
_refine_ls_goodness_of_fit_all 0.986
_refine_ls_goodness_of_fit_obs 1.033
_refine_ls_hydrogen_treatment refall
_refine_ls_matrix_type full
_refine_ls_number_parameters 464
_refine_ls_number_reflns 7561
_refine_ls_number_restraints 0
_refine_ls_restrained_S_all 1.034
_refine_ls_R_factor_all 0.0536
_refine_ls_R_factor_obs .0472
_refine_ls_shift/esd_max '0.069 (H30A)'
_refine_ls_shift/esd_mean 0.007
_refine_ls_structure_factor_coef Fsqd
_refine_ls_weighting_details 'w = 1/[\s^2^(Fo^2^)+(0.0892P)^2^+0.2160P] where P=(Fo^2^+2Fc^2^)/3'
_refine_ls_weighting_scheme calc
_refine_ls_wR_factor_all 0.1400
_refine_ls_wR_factor_obs .1376
_reflns_number_observed 4730
_reflns_number_total 7561
_reflns_observed_criterion >2\s(I)
_cod_data_source_file ln1026.cif
_cod_data_source_block vid1
_cod_depositor_comments
;
The following automatic conversions were performed:

'_exptl_crystal_density_meas' value 'none' was changed to '?' - the
value is perceived as not measured.

Automatic conversion script
Id: cif_fix_values 3008 2015-01-20 13:52:24Z robertas 

The following automatic conversions were performed:

'_refine_ls_weighting_scheme' value 'calc w =
1/[\s^2^(Fo^2^)+(0.0892P)^2^+0.2160P] where P=(Fo^2^+2Fc^2^)/3' was
changed to 'calc'. New tag '_refine_ls_weighting_details' was
created. The value of the new tag was set to 'w =
1/[\s^2^(Fo^2^)+(0.0892P)^2^+0.2160P] where P=(Fo^2^+2Fc^2^)/3'.

Automatic conversion script
Id: cif_fix_values 3143 2015-03-26 13:38:13Z robertas 
;
_cod_original_cell_volume 1285.5(9)
_cod_database_code 2006942

loop_
_symmetry_equiv_pos_as_xyz
'x, y, z'
'-x, -y, -z'

loop_
_atom_site_aniso_label
_atom_site_aniso_U_11
_atom_site_aniso_U_22
_atom_site_aniso_U_33
_atom_site_aniso_U_12
_atom_site_aniso_U_13
_atom_site_aniso_U_23
N1A .0539(8) .0430(7) .0437(7) .0174(6) .0153(6) .0122(6)
O1A .0526(8) .0910(11) .0792(9) .0177(7) .0069(7) .0394(8)
O2A .0747(9) .0669(8) .0562(7) .0193(7) .0144(6) .0253(6)
O3A .0502(8) .0967(13) .1092(13) .0132(8) .0353(8) .0382(11)
C1A .0402(7) .0401(8) .0512(8) .0101(6) .0119(6) .0160(6)
C2A .0557(10) .0562(10) .0565(10) .0114(8) .0123(8) .0257(8)
C3A .0575(11) .0625(12) .093(2) .0187(9) .0100(10) .0459(12)
C4A .0694(13) .0556(11) .109(2) .0331(10) .0255(12) .0351(12)
C5A .0623(11) .0489(10) .0847(14) .0274(9) .0287(10) .0204(10)
C6A .0424(8) .0415(8) .0553(9) .0146(6) .0170(7) .0155(7)
C7A .0465(8) .0386(7) .0459(8) .0145(6) .0172(6) .0081(6)
C8A .0452(8) .0497(9) .0549(9) .0118(7) .0188(7) .0162(7)
C9A .0457(8) .0484(9) .0503(9) .0133(7) .0099(7) .0100(7)
C10A .0717(13) .0595(12) .0640(12) .0220(10) .0064(10) .0181(10)
C11A .0587(10) .0387(8) .0445(8) .0142(7) .0157(7) .0079(6)
C12A .0551(10) .0473(9) .0566(10) .0130(8) .0255(8) .0146(7)
C13A .0444(8) .0399(8) .0558(9) .0126(6) .0191(7) .0092(7)
C14A .0443(10) .0660(13) .104(2) .0152(9) .0222(11) .0343(13)
C15A .0603(11) .0620(12) .0561(11) .0198(10) .0235(9) .0094(9)
N1B .0956(13) .0584(10) .0502(9) .0145(9) .0353(9) .0103(7)
O1B .0471(7) .0906(10) .1006(11) .0279(7) .0347(7) .0524(9)
O2B .0648(8) .0682(8) .0810(9) .0251(7) .0425(7) .0420(7)
O3B .0475(7) .0752(9) .0871(10) .0066(7) -.0001(7) .0504(8)
C1B .0510(9) .0571(10) .0432(8) .0218(8) .0171(7) .0227(7)
C2B .0695(12) .0790(13) .0538(10) .0320(10) .0308(9) .0338(10)
C3B .0697(12) .0797(14) .0778(13) .0287(11) .0385(11) .0515(12)
C4B .0653(12) .0573(11) .0818(14) .0129(10) .0302(10) .0357(11)
C5B .0578(10) .0479(9) .0582(10) .0139(8) .0195(8) .0215(8)
C6B .0433(8) .0487(8) .0433(8) .0169(7) .0143(6) .0222(6)
C7B .0426(7) .0376(7) .0371(7) .0122(6) .0134(6) .0117(6)
C8B .0447(8) .0520(9) .0477(8) .0182(7) .0137(7) .0203(7)
C9B .0425(8) .0456(8) .0586(9) .0162(7) .0208(7) .0165(7)
C10B .0608(12) .0717(14) .104(2) .0280(11) .0458(12) .0454(13)
C11B .0529(9) .0382(7) .0507(8) .0149(7) .0256(7) .0174(6)
C12B .0516(9) .0475(9) .0450(8) .0130(7) .0134(7) .0209(7)
C13B .0410(8) .0417(8) .0448(8) .0088(6) .0109(6) .0175(6)
C14B .0405(9) .094(2) .092(2) .0122(10) .0103(10) .0642(14)
C15B .109(2) .074(2) .0508(11) .0407(15) .0295(12) .0122(10)

loop_
_atom_site_label
_atom_site_fract_x
_atom_site_fract_y
_atom_site_fract_z
_atom_site_U_iso_or_equiv
_atom_site_thermal_displace_type
_atom_site_calc_flag
_atom_site_refinement_flags
_atom_site_occupancy
_atom_site_disorder_group
_atom_site_type_symbol
N1A -.1728(2) -.22218(14) -.00469(12) .0472(3) Uani d . 1 . N
O1A .1451(2) -.0845(2) .41019(12) .0768(4) Uani d . 1 . O
O2A -.0335(2) -.20482(15) .47176(11) .0678(4) Uani d . 1 . O
O3A -.5334(2) -.2817(2) .2140(2) .0860(5) Uani d . 1 . O
C1A -.2014(2) -.1003(2) .00929(13) .0452(3) Uani d . 1 . C
C2A -.2354(2) -.0489(2) -.0778(2) .0581(4) Uani d . 1 . C
C3A -.2727(2) .0668(2) -.0633(2) .0707(6) Uani d . 1 . C
C4A -.2745(3) .1331(2) .0353(2) .0745(6) Uani d . 1 . C
C5A -.2388(2) .0843(2) .1220(2) .0626(5) Uani d . 1 . C
C6A -.2033(2) -.0327(2) .11098(13) .0462(4) Uani d . 1 . C
C7A -.1660(2) -.0826(2) .20616(13) .0444(3) Uani d . 1 . C
C8A -.0199(2) -.0537(2) .25919(14) .0508(4) Uani d . 1 . C
C9A .0119(2) -.1000(2) .34651(13) .0509(4) Uani d . 1 . C
C10A .1182(3) -.1566(2) .4865(2) .0685(5) Uani d . 1 . C
C11A -.0952(2) -.1715(2) .38259(13) .0492(4) Uani d . 1 . C
C12A -.2386(2) -.2014(2) .33326(15) .0534(4) Uani d . 1 . C
C13A -.2751(2) -.1570(2) .24256(13) .0477(4) Uani d . 1 . C
C14A -.4321(2) -.1892(3) .1818(2) .0715(6) Uani d . 1 . C
C15A -.1112(2) -.2592(2) -.0887(2) .0607(5) Uani d . 1 . C
N1B .2394(2) .4520(2) .49100(13) .0705(5) Uani d . 1 . N
O1B -.09824(14) .4426(2) .74169(13) .0730(4) Uani d . 1 . O
O2B .03482(15) .39685(15) .88417(12) .0645(4) Uani d . 1 . O
O3B .5597(2) .5484(2) .89099(13) .0736(4) Uani d . 1 . O
C1B .3223(2) .5901(2) .53124(13) .0484(4) Uani d . 1 . C
C2B .3962(2) .6616(2) .4705(2) .0620(5) Uani d . 1 . C
C3B .4795(2) .8008(2) .5129(2) .0682(6) Uani d . 1 . C
C4B .4935(2) .8720(2) .6149(2) .0670(5) Uani d . 1 . C
C5B .4211(2) .8031(2) .6761(2) .0550(4) Uani d . 1 . C
C6B .3343(2) .6637(2) .63554(12) .0437(3) Uani d . 1 . C
C7B .2588(2) .59185(15) .70393(11) .0396(3) Uani d . 1 . C
C8B .1083(2) .5534(2) .68129(13) .0474(4) Uani d . 1 . C
C9B .0455(2) .4880(2) .74656(14) .0480(4) Uani d . 1 . C
C10B -.1085(2) .3675(3) .8180(2) .0714(6) Uani d . 1 . C
C11B .1246(2) .4613(2) .83141(13) .0455(3) Uani d . 1 . C
C12B .2710(2) .4973(2) .85632(13) .0486(4) Uani d . 1 . C
C13B .3386(2) .5630(2) .79027(12) .0439(3) Uani d . 1 . C
C14B .4986(2) .6004(3) .8105(2) .0745(7) Uani d . 1 . C
C15B .2397(4) .3631(3) .3938(2) .0764(6) Uani d . 1 . C
H1NA -.129(2) -.2312(19) .0576(15) .048(5) Uiso d . 1 . H
H2A -.231(2) -.097(2) -.1481(18) .066(6) Uiso d . 1 . H
H3A -.298(3) .096(2) -.1266(19) .076(7) Uiso d . 1 . H
H4A -.298(4) .214(3) .048(2) .115(10) Uiso d . 1 . H
H5A -.234(3) .134(3) .196(2) .082(7) Uiso d . 1 . H
H8A .055(2) -.009(2) .2341(16) .062(6) Uiso d . 1 . H
H10A .168(3) -.093(3) .562(2) .090(8) Uiso d . 1 . H
H20A .143(3) -.236(3) .4701(19) .083(7) Uiso d . 1 . H
H12A -.314(3) -.249(2) .3586(17) .076(6) Uiso d . 1 . H
H14A -.464(3) -.243(3) .100(2) .089(8) Uiso d . 1 . H
H24A -.451(4) -.109(4) .188(3) .126(11) Uiso d . 1 . H
H15A -.073(3) -.325(3) -.0746(19) .079(7) Uiso d . 1 . H
H25A -.034(3) -.190(3) -.095(2) .089(8) Uiso d . 1 . H
H35A -.184(3) -.298(3) -.159(2) .079(7) Uiso d . 1 . H
H3OA -.529(4) -.362(4) .181(3) .184(16) Uiso d . 1 . H
H1NB .205(2) .420(2) .5351(17) .060(6) Uiso d . 1 . H
H2B .386(2) .611(2) .3989(18) .068(6) Uiso d . 1 . H
H3B .526(3) .842(2) .4658(18) .078(6) Uiso d . 1 . H
H4B .553(3) .967(3) .646(2) .097(8) Uiso d . 1 . H
H5B .433(2) .852(2) .7527(17) .065(6) Uiso d . 1 . H
H8B .051(2) .570(2) .6211(17) .066(6) Uiso d . 1 . H
H10B -.169(3) .388(3) .857(2) .086(7) Uiso d . 1 . H
H20B -.151(3) .267(3) .773(2) .110(9) Uiso d . 1 . H
H12B .328(2) .481(2) .9187(16) .060(5) Uiso d . 1 . H
H14B .516(3) .550(3) .733(2) .100(9) Uiso d . 1 . H
H24B .541(3) .698(3) .835(2) .099(9) Uiso d . 1 . H
H15B .200(3) .384(3) .328(2) .103(9) Uiso d . 1 . H
H25B .339(4) .371(3) .396(2) .111(10) Uiso d . 1 . H
H35B .190(4) .270(4) .388(3) .125(11) Uiso d . 1 . H
H3OB .651(4) .614(4) .936(3) .118(10) Uiso d . 1 . H

loop_
_atom_type_symbol
_atom_type_description
_atom_type_scat_dispersion_real
_atom_type_scat_dispersion_imag
_atom_type_scat_source
C C 0.0033 0.0016 'International Tables Vol C Tables 4.2.6.8 and 6.1.1.4'
H H 0.0000 0.0000 'International Tables Vol C Tables 4.2.6.8 and 6.1.1.4'
N N 0.0061 0.0033 'International Tables Vol C Tables 4.2.6.8 and 6.1.1.4'
O O 0.0106 0.0060 'International Tables Vol C Tables 4.2.6.8 and 6.1.1.4'

loop_
_geom_angle_atom_site_label_1
_geom_angle_atom_site_label_2
_geom_angle_atom_site_label_3
_geom_angle
_geom_angle_publ_flag
C1A N1A C15A 118.8(2) yes
C1A N1A H1NA 112.4(12) no
C15A N1A H1NA 112.6(12) no
C9A O1A C10A 106.0(2) yes
C11A O2A C10A 105.94(15) yes
C14A O3A H3OA 101.(3) no
C2A C1A N1A 121.2(2) yes
C2A C1A C6A 119.3(2) no
N1A C1A C6A 119.36(14) yes
C3A C2A C1A 120.1(2) no
C3A C2A H2A 122.2(13) no
C1A C2A H2A 117.8(13) no
C4A C3A C2A 120.9(2) no
C4A C3A H3A 122.7(14) no
C2A C3A H3A 116.4(14) no
C3A C4A C5A 119.4(2) no
C3A C4A H4A 122.8(18) no
C5A C4A H4A 117.9(18) no
C4A C5A C6A 121.8(2) no
C4A C5A H5A 120.7(14) no
C6A C5A H5A 117.5(14) no
C5A C6A C1A 118.5(2) yes
C5A C6A C7A 120.3(2) yes
C1A C6A C7A 121.13(14) no
C8A C7A C13A 120.3(2) no
C8A C7A C6A 119.10(14) no
C13A C7A C6A 120.58(15) no
C9A C8A C7A 118.1(2) no
C9A C8A H8A 119.4(12) no
C7A C8A H8A 122.3(12) no
C8A C9A O1A 128.4(2) no
C8A C9A C11A 121.3(2) no
O1A C9A C11A 110.3(2) yes
O1A C10A O2A 108.1(2) yes
O1A C10A H10A 110.8(15) no
O2A C10A H10A 107.1(15) no
O1A C10A H20A 108.0(15) no
O2A C10A H20A 107.5(15) no
H10A C10A H20A 115.(2) no
C12A C11A C9A 122.3(2) no
C12A C11A O2A 128.4(2) no
C9A C11A O2A 109.4(2) yes
C11A C12A C13A 117.9(2) no
C11A C12A H12A 123.0(14) no
C13A C12A H12A 119.1(14) no
C12A C13A C7A 120.1(2) no
C12A C13A C14A 121.0(2) no
C7A C13A C14A 118.9(2) no
O3A C14A C13A 114.5(2) no
O3A C14A H14A 100.0(14) no
C13A C14A H14A 114.1(15) no
O3A C14A H24A 109.(2) no
C13A C14A H24A 111.(2) no
H14A C14A H24A 108.(3) no
N1A C15A H15A 108.2(15) no
N1A C15A H25A 117.7(16) no
H15A C15A H25A 104.(2) no
N1A C15A H35A 111.4(14) no
H15A C15A H35A 109.(2) no
H25A C15A H35A 106.(2) no
C1B N1B C15B 123.7(2) yes
C1B N1B H1NB 113.6(15) no
C15B N1B H1NB 121.0(15) no
C9B O1B C10B 105.52(15) yes
C11B O2B C10B 104.96(15) yes
C14B O3B H3OB 110.(2) no
N1B C1B C6B 119.53(15) yes
N1B C1B C2B 121.7(2) yes
C6B C1B C2B 118.7(2) no
C3B C2B C1B 120.7(2) no
C3B C2B H2B 121.3(13) no
C1B C2B H2B 118.0(13) no
C4B C3B C2B 120.7(2) no
C4B C3B H3B 123.7(14) no
C2B C3B H3B 115.5(14) no
C3B C4B C5B 119.3(2) no
C3B C4B H4B 121.3(16) no
C5B C4B H4B 119.4(16) no
C6B C5B C4B 121.6(2) no
C6B C5B H5B 117.6(12) no
C4B C5B H5B 120.8(12) no
C5B C6B C1B 118.9(2) yes
C5B C6B C7B 120.37(15) yes
C1B C6B C7B 120.71(14) no
C13B C7B C8B 119.95(14) no
C13B C7B C6B 119.96(14) no
C8B C7B C6B 120.09(13) no
C9B C8B C7B 117.43(15) no
C9B C8B H8B 121.0(13) no
C7B C8B H8B 121.6(13) no
C11B C9B C8B 122.2(2) no
C11B C9B O1B 109.64(14) no
C8B C9B O1B 128.2(2) no
O1B C10B O2B 108.1(2) yes
O1B C10B H10B 110.2(15) no
O2B C10B H10B 113.9(16) no
O1B C10B H20B 105.1(17) no
O2B C10B H20B 107.7(17) no
H10B C10B H20B 111.(2) no
C12B C11B C9B 122.25(14) no
C12B C11B O2B 127.7(2) no
C9B C11B O2B 110.01(15) yes
C11B C12B C13B 117.08(15) no
C11B C12B H12B 121.9(12) no
C13B C12B H12B 121.0(12) no
C7B C13B C12B 121.13(15) no
C7B C13B C14B 119.05(14) no
C12B C13B C14B 119.80(15) no
O3B C14B C13B 112.1(2) no
O3B C14B H14B 106.6(15) no
C13B C14B H14B 108.1(15) no
O3B C14B H24B 108.8(17) no
C13B C14B H24B 106.1(18) no
H14B C14B H24B 115.(2) no
N1B C15B H15B 113.6(17) no
N1B C15B H25B 111.5(18) no
H15B C15B H25B 106.(2) no
N1B C15B H35B 110.(2) no
H15B C15B H35B 111.(3) no
H25B C15B H35B 105.(3) no

loop_
_geom_bond_atom_site_label_1
_geom_bond_atom_site_label_2
_geom_bond_site_symmetry_2
_geom_bond_distance
_geom_bond_publ_flag
N1A C1A . 1.405(2) yes
N1A C15A . 1.448(2) yes
N1A H1NA . .89(2) no
O1A C9A . 1.372(2) yes
O1A C10A . 1.424(3) yes
O2A C11A . 1.383(2) yes
O2A C10A . 1.427(3) yes
O3A C14A . 1.407(3) yes
O3A H3OA . .90(4) no
C1A C2A . 1.404(2) no
C1A C6A . 1.404(2) no
C2A C3A . 1.392(3) no
C2A H2A . .99(2) no
C3A C4A . 1.364(4) no
C3A H3A . .97(2) no
C4A C5A . 1.385(3) no
C4A H4A . .96(3) no
C5A C6A . 1.395(3) no
C5A H5A . 1.00(2) no
C6A C7A . 1.492(2) yes
C7A C8A . 1.404(2) no
C7A C13A . 1.404(2) no
C8A C9A . 1.369(2) no
C8A H8A . .94(2) no
C9A C11A . 1.375(2) yes
C10A H10A . 1.00(3) no
C10A H20A . .95(3) no
C11A C12A . 1.367(3) no
C12A C13A . 1.403(3) no
C12A H12A . .95(2) no
C13A C14A . 1.518(3) no
C14A H14A . 1.04(3) no
C14A H24A . .93(4) no
C15A H15A . .93(3) no
C15A H25A . .94(3) no
C15A H35A . .97(2) no
N1B C1B . 1.368(3) yes
N1B C15B . 1.438(3) yes
N1B H1NB . .83(2) no
O1B C9B . 1.379(2) yes
O1B C10B . 1.423(3) yes
O2B C11B . 1.384(2) yes
O2B C10B . 1.428(3) yes
O3B C14B . 1.417(2) yes
O3B H3OB . .94(4) no
C1B C6B . 1.404(2) no
C1B C2B . 1.410(2) no
C2B C3B . 1.379(3) no
C2B H2B . .96(2) no
C3B C4B . 1.363(3) no
C3B H3B . .97(2) no
C4B C5B . 1.394(3) no
C4B H4B . .95(3) no
C5B C6B . 1.388(3) no
C5B H5B . 1.00(2) no
C6B C7B . 1.502(2) yes
C7B C13B . 1.401(2) no
C7B C8B . 1.406(2) no
C8B C9B . 1.373(2) no
C8B H8B . .96(2) no
C9B C11B . 1.370(2) yes
C10B H10B . .94(3) no
C10B H20B . 1.02(3) no
C11B C12B . 1.365(2) no
C12B C13B . 1.407(2) no
C12B H12B . .98(2) no
C13B C14B . 1.504(3) no
C14B H14B . 1.13(3) no
C14B H24B . .94(3) no
C15B H15B . .98(3) no
C15B H25B . .98(3) no
C15B H35B . .94(4) no

loop_
_geom_hbond_atom_site_label_D
_geom_hbond_atom_site_label_H
_geom_hbond_atom_site_label_A
_geom_hbond_site_symmetry_A
_geom_hbond_distance_DH
_geom_hbond_distance_HA
_geom_hbond_distance_DA
_geom_hbond_angle_DHA
_geom_hbond_publ_flag
N1A H1NA O2B 2_556 0.889(19) 2.44(2) 3.149(3) 136.9(16) yes
N1B H1NB O2A 2_556 0.83(2) 2.39(2) 3.038(3) 135.5(19) yes
O3B H3OB N1A 1_666 0.94(4) 1.94(4) 2.849(3) 162(4) yes
O3A H3OA O3B 2_556 0.90(4) 1.91(4) 2.799(3) 168(4) yes

loop_
_cod_related_entry_id
_cod_related_entry_database
_cod_related_entry_code
1 ChemSpider 164188
